data_7700968
loop_
_publ_author_name
'Rabanzo-Castillo, Kristel M'
'Hanif, Muhammad'
'S\"ohnel, Tilo'
'Leitao, Erin M.'

_publ_section_title
;
 Synthesis, characterisation and electronic properties of naphthalene
 bridged disilanes.
;
_journal_issue 37
_journal_name_full 'Dalton transactions (Cambridge, England : 2003)'
_journal_page_first 13971
_journal_page_last 13980
_journal_paper_doi 10.1039/c9dt03058a
_journal_volume 48
_journal_year 2019
_chemical_formula_moiety 'C14 H18 O Si2'
_chemical_formula_sum 'C14 H18 O Si2'
_chemical_formula_weight 258.46
_space_group_crystal_system triclinic
_space_group_IT_number 2
_space_group_name_Hall '-P 1'
_space_group_name_H-M_alt 'P -1'
_symmetry_space_group_name_Hall '-P 1'
_symmetry_space_group_name_H-M 'P -1'
_atom_sites_solution_hydrogens geom
_audit_creation_date 2019-06-20
_audit_creation_method
;
Olex2 1.2
(compiled 2018.05.29 svn.r3510 for OlexSys, GUI svn.r5506)
;
_audit_update_record
;
2019-06-28 deposited with the CCDC.    2019-08-29 downloaded from the CCDC.
;
_cell_angle_alpha 116.7870(10)
_cell_angle_beta 96.6352(9)
_cell_angle_gamma 112.9004(10)
_cell_formula_units_Z 4
_cell_length_a 12.20007(13)
_cell_length_b 12.30177(13)
_cell_length_c 12.38995(13)
_cell_measurement_reflns_used 31036
_cell_measurement_temperature 101(2)
_cell_measurement_theta_max 74.0630
_cell_measurement_theta_min 4.1770
_cell_volume 1430.24(4)
_computing_cell_refinement 'CrysAlisPro 1.171.40.23a (Rigaku OD, 2018)'
_computing_data_collection 'CrysAlisPro 1.171.40.23a (Rigaku OD, 2018)'
_computing_data_reduction 'CrysAlisPro 1.171.40.23a (Rigaku OD, 2018)'
_computing_molecular_graphics 'Olex2 (Dolomanov et al., 2009)'
_computing_publication_material 'Olex2 (Dolomanov et al., 2009)'
_computing_structure_refinement 'ShelXL (Sheldrick, 2015)'
_computing_structure_solution 'SHELXT 2014/5 (Sheldrick, 2014)'
_diffrn_ambient_environment N~2~
_diffrn_ambient_temperature 101(2)
_diffrn_detector 'CCD plate'
_diffrn_detector_type 'Pilatus 200K'
_diffrn_measured_fraction_theta_full 0.999
_diffrn_measured_fraction_theta_max 0.998
_diffrn_measurement_details
;
List of Runs (angles in degrees, time in seconds):

  # Type    Start    End  Width  t~exp~   \w     \q     \k     \f   Frames
#--------------------------------------------------------------------------
  1  \w    -88.00  -6.00   0.50    0.12    --  -47.48 120.00 -81.00  164
  2  \w   -111.00 -29.00   0.50    0.12    --  -47.48 156.00  74.00  164
  3  \w   -123.00 -98.00   0.50    0.12    --  -47.48-120.00-165.00   50
  4  \w    -80.00 -55.00   0.50    0.12    --  -47.48-156.00  38.00   50
  5  \w     58.00  83.00   0.50    0.12    --   47.48-156.00  38.00   50
  6  \w     35.00  63.00   0.50    0.12    --   47.48-120.00-165.00   56
  7  \w     73.00  98.00   0.50    0.12    --   47.48 156.00  74.00   50
  8  \w    -74.00 -49.00   0.50    0.47    --  -90.25 120.00 -81.00   50
  9  \w    -93.00 -68.00   0.50    0.47    --  -90.25 156.00  74.00   50
 10  \w   -145.00 -99.00   0.50    0.47    --  -90.25-156.00  38.00   92
 11  \w   -145.00-120.00   0.50    0.47    --  -90.25-120.00-165.00   50
 12  \w     82.00 118.00   0.50    0.47    --  101.53 156.00  74.00   72
 13  \w     92.00 117.00   0.50    0.47    --  101.53-156.00  38.00   50
 14  \w     47.00 114.00   0.50    0.47    --  101.53-120.00-165.00  134
 15  \w     95.00 129.00   0.50    0.47    --  101.53 120.00 -81.00   68
 16  \w    -56.00 -31.00   0.50    0.12    --   14.00 156.00 -61.99   50
 17  \w    -12.00  24.00   0.50    0.12    --   22.00  95.00 173.72   72
 18  \w     -9.00  16.00   0.50    0.12    --   30.00 102.00 -46.74   50
 19  \w      5.00  31.00   0.50    0.12    --   42.00  98.00 -32.02   52
 20  \w      6.00  31.00   0.50    0.12    --   42.00  97.00 112.10   50
 21  \w    -60.00 -24.00   0.50    0.12    --  -47.48 -19.00-180.00   72
 22  \w    -89.00 -58.00   0.50    0.12    --  -47.48 -38.00 120.00   62
 23  \w    -81.00 -25.00   0.50    0.12    --  -47.48 -19.00 -90.00  112
 24  \w   -123.00 -86.00   0.50    0.12    --  -47.48 -19.00 -90.00   74
 25  \w   -107.00 -80.00   0.50    0.12    --  -47.48 -19.00-180.00   54
 26  \w    -56.00 -28.00   0.50    0.12    --  -47.48 -38.00 120.00   56
 27  \w     35.00  61.00   0.50    0.12    --   47.48-125.00  60.00   52
 28  \w     17.00  42.00   0.50    0.12    --   50.00  90.00 -62.78   50
 29  \w     16.00  41.00   0.50    0.12    --   50.00  92.00-108.08   50
 30  \w     16.00  41.00   0.50    0.12    --   50.00  92.00   4.30   50
 31  \w     17.00  42.00   0.50    0.12    --   50.00  90.00  61.73   50
 32  \w     26.00  57.00   0.50    0.12    --   54.00  82.00-145.45   62
 33  \w    -74.00 -31.00   0.50    0.12    --  -58.00 -80.00  89.23   86
 34  \w     29.00  55.00   0.50    0.12    --   58.00  81.00-178.30   52
 35  \w     29.00  55.00   0.50    0.12    --   58.00  83.00  -8.88   52
 36  \w     34.00  66.00   0.50    0.12    --   62.00  81.00  23.82   64
 37  \w     33.00  59.00   0.50    0.12    --   62.00  81.00 133.38   52
 38  \w     33.00  59.00   0.50    0.12    --   62.00  81.00   6.29   52
 39  \w     36.00  68.00   0.50    0.12    --   62.00  80.00  58.31   64
 40  \w    -74.00 -41.00   0.50    0.12    --  -66.00 -71.00-112.33   66
 41  \w     37.00  63.00   0.50    0.12    --   66.00  83.00-114.56   52
 42  \w     39.00  66.00   0.50    0.12    --   66.00  77.00 121.41   54
 43  \w     43.00  84.00   0.50    0.12    --   70.00  80.00  77.78   82
 44  \w    -73.00 -47.00   0.50    0.47    --  -70.00 -71.00 -54.83   52
 45  \w     42.00  70.00   0.50    0.12    --   70.00  80.00-153.07   56
 46  \w    -69.00 -43.00   0.50    0.47    --  -70.00 -76.00-141.21   52
 47  \w     41.00  67.00   0.50    0.12    --   70.00  82.00 -71.32   52
 48  \w    -75.00 -49.00   0.50    0.47    --  -74.00 -71.00 178.55   52
 49  \w     46.00  80.00   0.50    0.12    --   74.00  79.00 -59.96   68
 50  \w   -100.00 -48.00   0.50    0.47    --  -74.00 -74.00  -1.23  104
 51  \w    -77.00 -51.00   0.50    0.47    --  -78.00 -76.00 143.51   52
 52  \w    -78.00 -52.00   0.50    0.47    --  -78.00 -75.00 156.16   52
 53  \w    -82.00 -51.00   0.50    0.47    --  -78.00 -78.00 130.04   62
 54  \w    -88.00 -54.00   0.50    0.47    --  -78.00 -69.00-148.39   68
 55  \w    -79.00 -54.00   0.50    0.47    --  -78.00 -70.00-161.69   50
 56  \w   -144.00-118.00   0.50    0.47    --  -78.00 -78.00 130.04   52
 57  \w    -88.00 -55.00   0.50    0.47    --  -82.00 -76.00  41.89   66
 58  \w    -92.00 -54.00   0.50    0.47    --  -82.00 -78.00 117.42   76
 59  \w    -87.00 -61.00   0.50    0.47    --  -82.00 -68.00 168.54   52
 60  \w    -85.00 -59.00   0.50    0.47    --  -86.00 -76.00 143.08   52
 61  \w    -87.00 -61.00   0.50    0.47    --  -86.00 -71.00 -11.81   52
 62  \w    -99.00 -63.00   0.50    0.47    --  -90.00 -76.00 -83.33   72
 63  \w    -91.00 -64.00   0.50    0.47    --  -90.25 -76.00  55.37   54
 64  \w   -107.00 -65.00   0.50    0.47    --  -90.25 -75.00 160.71   84
 65  \w   -166.00-117.00   0.50    0.47    --  -90.25 -75.00 160.71   98
 66  \w    -95.00 -67.00   0.50    0.47    --  -90.25 -79.00 118.60   56
 67  \w   -113.00 -64.00   0.50    0.47    --  -90.25 -77.00 -90.00   98
 68  \w    -86.00 -45.00   0.50    0.47    --  -90.25 111.00 -90.00   82
 69  \w   -154.00-117.00   0.50    0.47    --  -90.25 -77.00 -90.00   74
 70  \w   -166.00-113.00   0.50    0.47    --  -90.25 -79.00 118.60  106
 71  \w    -88.00 -63.00   0.50    0.47    --  -90.25 -77.00 -60.00   50
 72  \w    -88.00 -63.00   0.50    0.47    --  -90.25 -77.00 -30.00   50
 73  \w   -166.00-113.00   0.50    0.47    --  -90.25 -76.00  55.37  106
 74  \w   -150.00-103.00   0.50    0.47    --  -90.25 -77.00 -60.00   94
 75  \w    -90.00 -65.00   0.50    0.47    --  -90.25 -72.00 -43.49   50
 76  \w    -89.00 -63.00   0.50    0.47    --  -90.25 -77.00-120.00   52
 77  \w   -164.00-109.00   0.50    0.47    --  -90.25 -77.00-120.00  110
 78  \w   -161.00-116.00   0.50    0.47    --  -90.25 -72.00 -43.49   90
 79  \w   -160.00 -67.00   0.50    0.47    --  -90.25 -77.00-108.62  186
 80  \w    -93.00 -68.00   0.50    0.47    --  -90.25 -65.00-149.89   50
 81  \w    -91.00 -65.00   0.50    0.47    --  -90.25 -77.00-180.00   52
 82  \w   -162.00-137.00   0.50    0.47    --  -90.25 -77.00  38.88   50
 83  \w   -126.00 -68.00   0.50    0.47    --  -90.25 -72.00   6.90  116
 84  \w   -110.00 -63.00   0.50    0.47    --  -90.25 -77.00  38.88   94
 85  \w   -156.00 -65.00   0.50    0.47    --  -90.25 -75.00  72.78  182
 86  \w   -115.00 -63.00   0.50    0.47    --  -90.25 -77.00  30.00  104
 87  \w   -114.00 -64.00   0.50    0.47    --  -90.25 -76.00 142.57  100
 88  \w    -88.00 -63.00   0.50    0.47    --  -90.25 -77.00-150.00   50
 89  \w    -89.00 -64.00   0.50    0.47    --  -90.25 -77.00 120.00   50
 90  \w   -148.00-114.00   0.50    0.47    --  -90.25 -77.00 120.00   68
 91  \w   -164.00-104.00   0.50    0.47    --  -90.25 -77.00-150.00  120
 92  \w   -153.00-126.00   0.50    0.47    --  -90.25 -77.00  30.00   54
 93  \w   -148.00-107.00   0.50    0.47    --  -90.25 -71.00-167.94   82
 94  \w    -92.00 -61.00   0.50    0.47    --  -90.25 -81.00 -63.21   62
 95  \w   -158.00 -70.00   0.50    0.47    --  -90.25 -61.00 -41.67  176
 96  \w   -102.00 -65.00   0.50    0.47    --  -90.25 -76.00  -6.76   74
 97  \w   -165.00-115.00   0.50    0.47    --  -90.25 -76.00  -6.76  100
 98  \w   -116.00 -68.00   0.50    0.47    --  -90.25 -66.00 176.88   96
 99  \w   -144.00 -63.00   0.50    0.47    --  -90.25 -77.00  90.00  162
100  \w   -166.00-123.00   0.50    0.47    --  -90.25 -81.00 -63.21   86
101  \w   -166.00-121.00   0.50    0.47    --  -90.25 -76.00 142.57   90
102  \w     22.00 108.00   0.50    0.47    --  101.53 -94.00 150.00  172
103  \w     32.00 128.00   0.50    0.47    --  101.53 -77.00   0.00  192
104  \w     86.00 164.00   0.50    0.47    --  101.53  61.00 120.00  156
105  \w     60.00 121.00   0.50    0.47    --  101.53 -61.00-180.00  122
106  \w     73.00 107.00   0.50    0.47    --  101.53 -94.00 -90.00   68
107  \w     78.00 109.00   0.50    0.47    --  101.53  77.00 -60.00   62
108  \w     90.00 133.00   0.50    0.47    --  101.53  77.00-150.00   86
109  \w     27.00  67.00   0.50    0.47    --  101.53 -94.00 -90.00   80
110  \w     78.00 104.00   0.50    0.47    --  101.53 -94.00-120.00   52
111  \w     24.00  58.00   0.50    0.47    --  101.53 -94.00-120.00   68
112  \w     54.00 109.00   0.50    0.47    --  101.53 -94.00   0.00  110
113  \w     61.00 121.00   0.50    0.47    --  101.53 178.00 -90.00  120
114  \w     62.00 122.00   0.50    0.47    --  101.53 -61.00   0.00  120
;
_diffrn_measurement_device 'four-circle diffractometer'
_diffrn_measurement_device_type 'XtaLAB Synergy, Dualflex, Pilatus 200K'
_diffrn_measurement_method '\w scans'
_diffrn_orient_matrix_type 'CrysAlisPro convention (1999,Acta A55,543-557)'
_diffrn_orient_matrix_UB_11 0.0808286000
_diffrn_orient_matrix_UB_12 -0.0717525000
_diffrn_orient_matrix_UB_13 -0.0356565000
_diffrn_orient_matrix_UB_21 0.1209120000
_diffrn_orient_matrix_UB_22 0.1448775000
_diffrn_orient_matrix_UB_23 0.0686982000
_diffrn_orient_matrix_UB_31 0.0180524000
_diffrn_orient_matrix_UB_32 0.0041999000
_diffrn_orient_matrix_UB_33 0.1272222000
_diffrn_radiation_monochromator mirror
_diffrn_radiation_probe x-ray
_diffrn_radiation_type CuK\a
_diffrn_radiation_wavelength 1.54184
_diffrn_reflns_av_R_equivalents 0.0392
_diffrn_reflns_av_unetI/netI 0.0197
_diffrn_reflns_Laue_measured_fraction_full 0.999
_diffrn_reflns_Laue_measured_fraction_max 0.998
_diffrn_reflns_limit_h_max 14
_diffrn_reflns_limit_h_min -14
_diffrn_reflns_limit_k_max 14
_diffrn_reflns_limit_k_min -14
_diffrn_reflns_limit_l_max 14
_diffrn_reflns_limit_l_min -13
_diffrn_reflns_number 43511
_diffrn_reflns_point_group_measured_fraction_full 0.999
_diffrn_reflns_point_group_measured_fraction_max 0.998
_diffrn_reflns_theta_full 67.684
_diffrn_reflns_theta_max 68.228
_diffrn_reflns_theta_min 6.544
_diffrn_source 'micro-focus sealed X-ray tube'
_diffrn_source_type 'PhotonJet (Cu) X-ray Source'
_exptl_absorpt_coefficient_mu 2.102
_exptl_absorpt_correction_T_max 1.00000
_exptl_absorpt_correction_T_min 0.98240
_exptl_absorpt_correction_type multi-scan
_exptl_absorpt_process_details
;
CrysAlisPro 1.171.40.23a (Rigaku Oxford Diffraction, 2018)
Empirical absorption correction using spherical harmonics,
 implemented in SCALE3 ABSPACK scaling algorithm.
;
_exptl_crystal_density_diffrn 1.200
_exptl_crystal_description block
_exptl_crystal_F_000 552
_exptl_crystal_size_max 0.15
_exptl_crystal_size_mid 0.12
_exptl_crystal_size_min 0.1
_refine_diff_density_max 0.319
_refine_diff_density_min -0.261
_refine_diff_density_rms 0.041
_refine_ls_extinction_method none
_refine_ls_goodness_of_fit_ref 1.076
_refine_ls_hydrogen_treatment constr
_refine_ls_matrix_type full
_refine_ls_number_parameters 315
_refine_ls_number_reflns 5232
_refine_ls_number_restraints 0
_refine_ls_restrained_S_all 1.076
_refine_ls_R_factor_all 0.0287
_refine_ls_R_factor_gt 0.0265
_refine_ls_shift/su_max 0.001
_refine_ls_shift/su_mean 0.000
_refine_ls_structure_factor_coef Fsqd
_refine_ls_weighting_details 'w=1/[\s^2^(Fo^2^)+(0.0358P)^2^+0.5013P] where P=(Fo^2^+2Fc^2^)/3'
_refine_ls_weighting_scheme calc
_refine_ls_wR_factor_gt 0.0722
_refine_ls_wR_factor_ref 0.0735
_reflns_Friedel_coverage 0.000
_reflns_number_gt 4811
_reflns_number_total 5232
_reflns_threshold_expression 'I > 2\s(I)'
_cod_data_source_file c9dt03058a2.cif
_cod_data_source_block 3me
_cod_depositor_comments 'Adding full bibliography for 7700964--7700969.cif.'
_cod_original_cell_volume 1430.24(3)
_cod_database_code 7700968
_shelx_shelxl_version_number 2016/6
_chemical_oxdiff_formula C28H38O2Si4
_shelx_space_group_comment
;
The symmetry employed for this shelxl refinement is uniquely defined
by the following loop, which should always be used as a source of
symmetry information in preference to the above space-group names.
They are only intended as comments.
;
_shelx_estimated_absorpt_t_max 0.757
_shelx_estimated_absorpt_t_min 0.704
_reflns_odcompleteness_completeness 99.98
_reflns_odcompleteness_iscentric 1
_reflns_odcompleteness_theta 68.13
_olex2_refinement_description
;
1. Fixed Uiso
 At 1.2 times of:
  All C(H) groups
 At 1.5 times of:
  All C(H,H,H) groups
2.a Aromatic/amide H refined with riding coordinates:
 C6(H6), C7(H7), C8(H8), C10(H10), C11(H11), C12(H12), C20(H20), C21(H21),
 C22(H22), C24(H24), C25(H25), C26(H26)
2.b Idealised Me refined as rotating group:
 C1(H1A,H1B,H1C), C2(H2A,H2B,H2C), C3(H3A,H3B,H3C), C4(H4A,H4B,H4C), C15(H15A,
 H15B,H15C), C16(H16A,H16B,H16C), C17(H17A,H17B,H17C), C18(H18A,H18B,H18C)
;
_olex2_submission_special_instructions 'No special instructions were received'
_oxdiff_exptl_absorpt_empirical_details
;
Empirical correction (ABSPACK) includes:
- Absorption correction using spherical harmonics
- Frame scaling
;
_oxdiff_exptl_absorpt_empirical_full_max 1.179
_oxdiff_exptl_absorpt_empirical_full_min 0.902

loop_
_space_group_symop_operation_xyz
'x, y, z'
'-x, -y, -z'

loop_
_atom_site_label
_atom_site_type_symbol
_atom_site_fract_x
_atom_site_fract_y
_atom_site_fract_z
_atom_site_U_iso_or_equiv
_atom_site_adp_type
_atom_site_occupancy
_atom_site_site_symmetry_order
_atom_site_calc_flag
_atom_site_refinement_flags_posn
C1 C 0.43027(13) 0.74542(16) -0.05211(14) 0.0294(3) Uani 1 1 d .
H1A H 0.379151 0.716814 -0.006521 0.044 Uiso 1 1 calc GR
H1B H 0.439756 0.668891 -0.111545 0.044 Uiso 1 1 calc GR
H1C H 0.389643 0.772103 -0.098922 0.044 Uiso 1 1 calc GR
C2 C 0.68759(14) 0.96059(16) -0.01899(14) 0.0294(3) Uani 1 1 d .
H2A H 0.642413 0.980819 -0.069309 0.044 Uiso 1 1 calc GR
H2B H 0.704951 0.889508 -0.074920 0.044 Uiso 1 1 calc GR
H2C H 0.766271 1.044271 0.043537 0.044 Uiso 1 1 calc GR
C3 C 0.49128(14) 1.10146(17) 0.38709(16) 0.0317(3) Uani 1 1 d .
H3A H 0.441814 1.128637 0.349774 0.048 Uiso 1 1 calc GR
H3B H 0.523805 1.162621 0.479546 0.048 Uiso 1 1 calc GR
H3C H 0.438626 1.006491 0.362687 0.048 Uiso 1 1 calc GR
C4 C 0.73988(14) 1.29974(15) 0.38888(15) 0.0283(3) Uani 1 1 d .
H4A H 0.809796 1.304316 0.359035 0.042 Uiso 1 1 calc GR
H4B H 0.771111 1.353841 0.481666 0.042 Uiso 1 1 calc GR
H4C H 0.697794 1.337002 0.357579 0.042 Uiso 1 1 calc GR
C5 C 0.67466(12) 0.84988(13) 0.15790(12) 0.0189(3) Uani 1 1 d .
C6 C 0.69067(13) 0.73677(14) 0.08511(13) 0.0242(3) Uani 1 1 d .
H6 H 0.655564 0.687279 -0.004508 0.029 Uiso 1 1 calc R
C7 C 0.75778(13) 0.69345(14) 0.14087(14) 0.0272(3) Uani 1 1 d .
H7 H 0.766035 0.616381 0.088494 0.033 Uiso 1 1 calc R
C8 C 0.81080(13) 0.76469(14) 0.27201(14) 0.0243(3) Uani 1 1 d .
H8 H 0.856969 0.737250 0.308695 0.029 Uiso 1 1 calc R
C9 C 0.79620(12) 0.88052(13) 0.35321(13) 0.0192(3) Uani 1 1 d .
C10 C 0.84753(12) 0.95095(14) 0.48945(13) 0.0228(3) Uani 1 1 d .
H10 H 0.892933 0.922514 0.525628 0.027 Uiso 1 1 calc R
C11 C 0.83130(13) 1.05991(14) 0.56832(13) 0.0240(3) Uani 1 1 d .
H11 H 0.864837 1.105001 0.657621 0.029 Uiso 1 1 calc R
C12 C 0.76343(12) 1.10351(14) 0.51346(13) 0.0213(3) Uani 1 1 d .
H12 H 0.753057 1.177956 0.568199 0.026 Uiso 1 1 calc R
C13 C 0.71156(11) 1.04011(13) 0.38149(12) 0.0174(2) Uani 1 1 d .
C14 C 0.72736(11) 0.92449(12) 0.29683(12) 0.0165(2) Uani 1 1 d .
C15 C -0.05379(14) 0.27928(15) -0.02092(14) 0.0287(3) Uani 1 1 d .
H15A H -0.022517 0.215149 -0.056398 0.043 Uiso 1 1 calc GR
H15B H -0.030097 0.341784 -0.050876 0.043 Uiso 1 1 calc GR
H15C H -0.144794 0.227554 -0.048134 0.043 Uiso 1 1 calc GR
C16 C -0.04979(15) 0.50072(16) 0.22801(15) 0.0305(3) Uani 1 1 d .
H16A H -0.139941 0.445649 0.204495 0.046 Uiso 1 1 calc GR
H16B H -0.033177 0.560537 0.195130 0.046 Uiso 1 1 calc GR
H16C H -0.010295 0.557174 0.320459 0.046 Uiso 1 1 calc GR
C17 C 0.02635(14) 0.05585(14) 0.19178(14) 0.0263(3) Uani 1 1 d .
H17A H -0.058928 0.003580 0.185994 0.039 Uiso 1 1 calc GR
H17B H 0.082311 0.039981 0.236253 0.039 Uiso 1 1 calc GR
H17C H 0.029024 0.025738 0.106393 0.039 Uiso 1 1 calc GR
C18 C 0.07493(14) 0.30504(14) 0.44773(13) 0.0256(3) Uani 1 1 d .
H18A H 0.084436 0.397177 0.488036 0.038 Uiso 1 1 calc GR
H18B H 0.143475 0.307696 0.497458 0.038 Uiso 1 1 calc GR
H18C H -0.004630 0.241010 0.443531 0.038 Uiso 1 1 calc GR
C19 C 0.24238(12) 0.34837(13) 0.28938(12) 0.0200(3) Uani 1 1 d .
C20 C 0.33322(14) 0.32274(15) 0.33284(15) 0.0287(3) Uani 1 1 d .
H20 H 0.308565 0.254127 0.352383 0.034 Uiso 1 1 calc R
C21 C 0.46169(14) 0.39642(17) 0.34871(16) 0.0357(4) Uani 1 1 d .
H21 H 0.520039 0.375140 0.376648 0.043 Uiso 1 1 calc R
C22 C 0.49994(14) 0.49867(16) 0.32303(15) 0.0331(3) Uani 1 1 d .
H22 H 0.585100 0.548088 0.334634 0.040 Uiso 1 1 calc R
C23 C 0.41237(13) 0.53125(14) 0.27893(13) 0.0256(3) Uani 1 1 d .
C24 C 0.45401(14) 0.63990(15) 0.25469(14) 0.0319(3) Uani 1 1 d .
H24 H 0.539449 0.689300 0.267162 0.038 Uiso 1 1 calc R
C25 C 0.37109(15) 0.67292(15) 0.21358(15) 0.0339(4) Uani 1 1 d .
H25 H 0.400122 0.746695 0.200915 0.041 Uiso 1 1 calc R
C26 C 0.24071(14) 0.59522(15) 0.19005(14) 0.0278(3) Uani 1 1 d .
H26 H 0.184680 0.617896 0.160180 0.033 Uiso 1 1 calc R
C27 C 0.19320(12) 0.48625(13) 0.20989(12) 0.0204(3) Uani 1 1 d .
C28 C 0.28089(12) 0.45439(13) 0.25898(12) 0.0197(3) Uani 1 1 d .
O1 O 0.56948(10) 1.02279(11) 0.16980(9) 0.0286(2) Uani 1 1 d .
O2 O -0.01726(8) 0.27561(10) 0.20910(10) 0.0253(2) Uani 1 1 d .
Si1 Si 0.58951(3) 0.89729(4) 0.06532(3) 0.02058(9) Uani 1 1 d .
Si2 Si 0.62574(3) 1.11425(4) 0.32768(3) 0.01875(9) Uani 1 1 d .
Si3 Si 0.01595(3) 0.38250(4) 0.15833(3) 0.01882(9) Uani 1 1 d .
Si4 Si 0.07782(3) 0.24564(3) 0.28197(3) 0.01764(9) Uani 1 1 d .

loop_
_atom_site_aniso_label
_atom_site_aniso_U_11
_atom_site_aniso_U_22
_atom_site_aniso_U_33
_atom_site_aniso_U_23
_atom_site_aniso_U_13
_atom_site_aniso_U_12
C1 0.0217(7) 0.0344(8) 0.0219(7) 0.0144(6) 0.0040(6) 0.0074(6)
C2 0.0242(7) 0.0341(8) 0.0257(7) 0.0191(6) 0.0061(6) 0.0083(6)
C3 0.0289(8) 0.0364(8) 0.0431(9) 0.0248(7) 0.0201(7) 0.0217(7)
C4 0.0276(7) 0.0248(7) 0.0352(8) 0.0184(6) 0.0096(6) 0.0131(6)
C5 0.0150(6) 0.0180(6) 0.0195(6) 0.0094(5) 0.0069(5) 0.0053(5)
C6 0.0238(7) 0.0213(7) 0.0198(7) 0.0071(5) 0.0082(5) 0.0092(6)
C7 0.0282(7) 0.0217(7) 0.0317(8) 0.0113(6) 0.0149(6) 0.0150(6)
C8 0.0213(7) 0.0254(7) 0.0331(8) 0.0182(6) 0.0119(6) 0.0141(6)
C9 0.0148(6) 0.0197(6) 0.0242(7) 0.0135(5) 0.0084(5) 0.0071(5)
C10 0.0188(6) 0.0280(7) 0.0258(7) 0.0184(6) 0.0064(5) 0.0112(6)
C11 0.0227(7) 0.0279(7) 0.0175(6) 0.0126(6) 0.0050(5) 0.0094(6)
C12 0.0217(6) 0.0210(6) 0.0191(6) 0.0094(5) 0.0083(5) 0.0104(5)
C13 0.0147(6) 0.0172(6) 0.0185(6) 0.0101(5) 0.0064(5) 0.0058(5)
C14 0.0122(6) 0.0161(6) 0.0194(6) 0.0101(5) 0.0068(5) 0.0046(5)
C15 0.0327(8) 0.0283(7) 0.0233(7) 0.0134(6) 0.0070(6) 0.0151(6)
C16 0.0323(8) 0.0309(8) 0.0342(8) 0.0180(7) 0.0176(7) 0.0186(7)
C17 0.0283(7) 0.0196(6) 0.0252(7) 0.0117(6) 0.0075(6) 0.0081(6)
C18 0.0293(7) 0.0231(7) 0.0252(7) 0.0140(6) 0.0122(6) 0.0120(6)
C19 0.0193(6) 0.0188(6) 0.0183(6) 0.0077(5) 0.0072(5) 0.0090(5)
C20 0.0244(7) 0.0259(7) 0.0356(8) 0.0154(6) 0.0097(6) 0.0140(6)
C21 0.0217(7) 0.0365(9) 0.0446(9) 0.0168(7) 0.0092(7) 0.0177(7)
C22 0.0172(7) 0.0325(8) 0.0353(8) 0.0103(7) 0.0112(6) 0.0092(6)
C23 0.0221(7) 0.0226(7) 0.0196(7) 0.0060(5) 0.0107(5) 0.0060(6)
C24 0.0259(7) 0.0264(7) 0.0270(7) 0.0111(6) 0.0134(6) 0.0017(6)
C25 0.0383(9) 0.0242(7) 0.0291(8) 0.0166(6) 0.0144(7) 0.0036(6)
C26 0.0333(8) 0.0247(7) 0.0248(7) 0.0160(6) 0.0116(6) 0.0103(6)
C27 0.0240(7) 0.0180(6) 0.0158(6) 0.0086(5) 0.0087(5) 0.0080(5)
C28 0.0200(6) 0.0169(6) 0.0144(6) 0.0046(5) 0.0084(5) 0.0066(5)
O1 0.0336(5) 0.0338(5) 0.0212(5) 0.0131(4) 0.0054(4) 0.0225(5)
O2 0.0169(4) 0.0300(5) 0.0351(6) 0.0250(5) 0.0078(4) 0.0084(4)
Si1 0.01821(18) 0.02320(19) 0.01654(18) 0.01036(15) 0.00409(14) 0.00810(15)
Si2 0.01856(17) 0.01958(18) 0.01989(18) 0.01099(15) 0.00724(14) 0.01052(14)
Si3 0.02045(18) 0.01917(18) 0.01929(18) 0.01221(15) 0.00743(14) 0.00970(14)
Si4 0.01682(17) 0.01743(17) 0.01957(18) 0.01162(14) 0.00652(14) 0.00735(14)

loop_
_atom_type_symbol
_atom_type_description
_atom_type_scat_dispersion_real
_atom_type_scat_dispersion_imag
_atom_type_scat_source
C C 0.0181 0.0091 'International Tables Vol C Tables 4.2.6.8 and 6.1.1.4'
H H 0.0000 0.0000 'International Tables Vol C Tables 4.2.6.8 and 6.1.1.4'
O O 0.0492 0.0322 'International Tables Vol C Tables 4.2.6.8 and 6.1.1.4'
Si Si 0.2541 0.3302 'International Tables Vol C Tables 4.2.6.8 and 6.1.1.4'

loop_
_geom_angle_atom_site_label_1
_geom_angle_atom_site_label_2
_geom_angle_atom_site_label_3
_geom_angle
H1A C1 H1B 109.5
H1A C1 H1C 109.5
H1B C1 H1C 109.5
Si1 C1 H1A 109.5
Si1 C1 H1B 109.5
Si1 C1 H1C 109.5
H2A C2 H2B 109.5
H2A C2 H2C 109.5
H2B C2 H2C 109.5
Si1 C2 H2A 109.5
Si1 C2 H2B 109.5
Si1 C2 H2C 109.5
H3A C3 H3B 109.5
H3A C3 H3C 109.5
H3B C3 H3C 109.5
Si2 C3 H3A 109.5
Si2 C3 H3B 109.5
Si2 C3 H3C 109.5
H4A C4 H4B 109.5
H4A C4 H4C 109.5
H4B C4 H4C 109.5
Si2 C4 H4A 109.5
Si2 C4 H4B 109.5
Si2 C4 H4C 109.5
C6 C5 C14 118.31(12)
C6 C5 Si1 116.31(10)
C14 C5 Si1 125.34(9)
C5 C6 H6 118.6
C5 C6 C7 122.71(13)
C7 C6 H6 118.6
C6 C7 H7 120.1
C8 C7 C6 119.81(12)
C8 C7 H7 120.1
C7 C8 H8 119.7
C7 C8 C9 120.64(12)
C9 C8 H8 119.7
C8 C9 C14 119.71(12)
C10 C9 C8 120.40(12)
C10 C9 C14 119.89(12)
C9 C10 H10 119.5
C11 C10 C9 120.93(12)
C11 C10 H10 119.5
C10 C11 H11 120.3
C10 C11 C12 119.47(12)
C12 C11 H11 120.3
C11 C12 H12 118.7
C13 C12 C11 122.62(12)
C13 C12 H12 118.7
C12 C13 C14 118.62(12)
C12 C13 Si2 116.14(9)
C14 C13 Si2 125.24(9)
C9 C14 C5 118.79(11)
C9 C14 C13 118.48(11)
C13 C14 C5 122.72(11)
H15A C15 H15B 109.5
H15A C15 H15C 109.5
H15B C15 H15C 109.5
Si3 C15 H15A 109.5
Si3 C15 H15B 109.5
Si3 C15 H15C 109.5
H16A C16 H16B 109.5
H16A C16 H16C 109.5
H16B C16 H16C 109.5
Si3 C16 H16A 109.5
Si3 C16 H16B 109.5
Si3 C16 H16C 109.5
H17A C17 H17B 109.5
H17A C17 H17C 109.5
H17B C17 H17C 109.5
Si4 C17 H17A 109.5
Si4 C17 H17B 109.5
Si4 C17 H17C 109.5
H18A C18 H18B 109.5
H18A C18 H18C 109.5
H18B C18 H18C 109.5
Si4 C18 H18A 109.5
Si4 C18 H18B 109.5
Si4 C18 H18C 109.5
C20 C19 C28 118.56(12)
C20 C19 Si4 116.31(10)
C28 C19 Si4 125.07(10)
C19 C20 H20 118.7
C19 C20 C21 122.52(14)
C21 C20 H20 118.7
C20 C21 H21 120.2
C22 C21 C20 119.61(14)
C22 C21 H21 120.2
C21 C22 H22 119.5
C21 C22 C23 121.01(13)
C23 C22 H22 119.5
C22 C23 C24 120.40(13)
C22 C23 C28 119.89(13)
C24 C23 C28 119.71(14)
C23 C24 H24 119.6
C25 C24 C23 120.89(13)
C25 C24 H24 119.6
C24 C25 H25 120.1
C24 C25 C26 119.87(13)
C26 C25 H25 120.1
C25 C26 H26 118.9
C27 C26 C25 122.23(14)
C27 C26 H26 118.9
C26 C27 C28 118.41(12)
C26 C27 Si3 116.68(11)
C28 C27 Si3 124.75(9)
C23 C28 C19 118.38(12)
C23 C28 C27 118.79(12)
C27 C28 C19 122.83(11)
Si2 O1 Si1 130.31(6)
Si3 O2 Si4 129.75(6)
C1 Si1 C5 111.27(6)
C2 Si1 C1 110.48(7)
C2 Si1 C5 109.53(6)
O1 Si1 C1 108.21(6)
O1 Si1 C2 109.72(6)
O1 Si1 C5 107.57(5)
C3 Si2 C4 110.79(7)
C3 Si2 C13 110.47(6)
C4 Si2 C13 108.91(6)
O1 Si2 C3 108.77(7)
O1 Si2 C4 109.58(6)
O1 Si2 C13 108.27(5)
C15 Si3 C27 108.90(6)
C16 Si3 C15 109.82(7)
C16 Si3 C27 110.62(6)
O2 Si3 C15 109.53(6)
O2 Si3 C16 109.78(6)
O2 Si3 C27 108.15(5)
C17 Si4 C19 109.88(6)
C18 Si4 C17 109.70(6)
C18 Si4 C19 109.99(6)
O2 Si4 C17 110.54(6)
O2 Si4 C18 108.84(6)
O2 Si4 C19 107.86(5)

loop_
_geom_bond_atom_site_label_1
_geom_bond_atom_site_label_2
_geom_bond_distance
C1 H1A 0.9600
C1 H1B 0.9600
C1 H1C 0.9600
C1 Si1 1.8584(14)
C2 H2A 0.9600
C2 H2B 0.9600
C2 H2C 0.9600
C2 Si1 1.8509(14)
C3 H3A 0.9600
C3 H3B 0.9600
C3 H3C 0.9600
C3 Si2 1.8547(14)
C4 H4A 0.9600
C4 H4B 0.9600
C4 H4C 0.9600
C4 Si2 1.8559(14)
C5 C6 1.3816(18)
C5 C14 1.4421(18)
C5 Si1 1.8800(14)
C6 H6 0.9300
C6 C7 1.404(2)
C7 H7 0.9300
C7 C8 1.363(2)
C8 H8 0.9300
C8 C9 1.4217(19)
C9 C10 1.4169(19)
C9 C14 1.4298(18)
C10 H10 0.9300
C10 C11 1.364(2)
C11 H11 0.9300
C11 C12 1.4069(19)
C12 H12 0.9300
C12 C13 1.3819(18)
C13 C14 1.4407(17)
C13 Si2 1.8716(13)
C15 H15A 0.9600
C15 H15B 0.9600
C15 H15C 0.9600
C15 Si3 1.8572(15)
C16 H16A 0.9600
C16 H16B 0.9600
C16 H16C 0.9600
C16 Si3 1.8547(14)
C17 H17A 0.9600
C17 H17B 0.9600
C17 H17C 0.9600
C17 Si4 1.8546(14)
C18 H18A 0.9600
C18 H18B 0.9600
C18 H18C 0.9600
C18 Si4 1.8539(14)
C19 C20 1.3802(19)
C19 C28 1.4390(18)
C19 Si4 1.8747(13)
C20 H20 0.9300
C20 C21 1.407(2)
C21 H21 0.9300
C21 C22 1.356(2)
C22 H22 0.9300
C22 C23 1.413(2)
C23 C24 1.415(2)
C23 C28 1.4302(18)
C24 H24 0.9300
C24 C25 1.355(2)
C25 H25 0.9300
C25 C26 1.410(2)
C26 H26 0.9300
C26 C27 1.3853(19)
C27 C28 1.4348(19)
C27 Si3 1.8738(13)
O1 Si1 1.6384(10)
O1 Si2 1.6336(10)
O2 Si3 1.6367(9)
O2 Si4 1.6394(9)

loop_
_geom_torsion_atom_site_label_1
_geom_torsion_atom_site_label_2
_geom_torsion_atom_site_label_3
_geom_torsion_atom_site_label_4
_geom_torsion
C5 C6 C7 C8 -0.4(2)
C6 C5 C14 C9 1.41(17)
C6 C5 C14 C13 -177.40(11)
C6 C5 Si1 C1 56.18(12)
C6 C5 Si1 C2 -66.26(11)
C6 C5 Si1 O1 174.54(10)
C6 C7 C8 C9 1.6(2)
C7 C8 C9 C10 177.69(12)
C7 C8 C9 C14 -1.23(19)
C8 C9 C10 C11 -178.29(12)
C8 C9 C14 C5 -0.28(17)
C8 C9 C14 C13 178.58(11)
C9 C10 C11 C12 -0.5(2)
C10 C9 C14 C5 -179.20(11)
C10 C9 C14 C13 -0.34(17)
C10 C11 C12 C13 0.1(2)
C11 C12 C13 C14 0.20(19)
C11 C12 C13 Si2 -179.58(10)
C12 C13 C14 C5 178.76(11)
C12 C13 C14 C9 -0.05(17)
C12 C13 Si2 C3 -59.70(12)
C12 C13 Si2 C4 62.20(11)
C12 C13 Si2 O1 -178.71(9)
C14 C5 C6 C7 -1.13(19)
C14 C5 Si1 C1 -126.05(11)
C14 C5 Si1 C2 111.51(11)
C14 C5 Si1 O1 -7.69(12)
C14 C9 C10 C11 0.62(19)
C14 C13 Si2 C3 120.54(11)
C14 C13 Si2 C4 -117.56(11)
C14 C13 Si2 O1 1.53(12)
C19 C20 C21 C22 1.2(2)
C20 C19 C28 C23 -1.84(18)
C20 C19 C28 C27 178.28(12)
C20 C19 Si4 C17 -51.47(12)
C20 C19 Si4 C18 69.40(12)
C20 C19 Si4 O2 -172.03(10)
C20 C21 C22 C23 -0.8(2)
C21 C22 C23 C24 178.87(15)
C21 C22 C23 C28 -0.9(2)
C22 C23 C24 C25 -179.36(14)
C22 C23 C28 C19 2.24(19)
C22 C23 C28 C27 -177.87(12)
C23 C24 C25 C26 -2.3(2)
C24 C23 C28 C19 -177.56(12)
C24 C23 C28 C27 2.33(19)
C24 C25 C26 C27 1.3(2)
C25 C26 C27 C28 1.5(2)
C25 C26 C27 Si3 -174.10(11)
C26 C27 C28 C19 176.65(12)
C26 C27 C28 C23 -3.23(18)
C26 C27 Si3 C15 68.96(12)
C26 C27 Si3 C16 -51.82(12)
C26 C27 Si3 O2 -172.08(10)
C28 C19 C20 C21 0.1(2)
C28 C19 Si4 C17 131.41(11)
C28 C19 Si4 C18 -107.73(11)
C28 C19 Si4 O2 10.84(12)
C28 C23 C24 C25 0.4(2)
C28 C27 Si3 C15 -106.32(11)
C28 C27 Si3 C16 132.90(11)
C28 C27 Si3 O2 12.64(12)
Si1 C5 C6 C7 176.81(11)
Si1 C5 C14 C9 -176.32(9)
Si1 C5 C14 C13 4.87(17)
Si1 O1 Si2 C3 -126.16(9)
Si1 O1 Si2 C4 112.59(9)
Si1 O1 Si2 C13 -6.07(11)
Si2 C13 C14 C5 -1.49(17)
Si2 C13 C14 C9 179.70(9)
Si2 O1 Si1 C1 128.83(9)
Si2 O1 Si1 C2 -110.56(9)
Si2 O1 Si1 C5 8.51(11)
Si3 C27 C28 C19 -8.14(18)
Si3 C27 C28 C23 171.98(9)
Si3 O2 Si4 C17 -124.70(9)
Si3 O2 Si4 C18 114.75(9)
Si3 O2 Si4 C19 -4.55(10)
Si4 C19 C20 C21 -177.18(12)
Si4 C19 C28 C23 175.23(9)
Si4 C19 C28 C27 -4.65(18)
Si4 O2 Si3 C15 113.73(9)
Si4 O2 Si3 C16 -125.61(9)
Si4 O2 Si3 C27 -4.83(10)
